data_2006630
loop_
_publ_author_name
'de Castro, Baltazar'
'Pereira, Eulalia'
'Gomes, Ligia'

_publ_section_title
;
 A Nickel Complex with an Asymmetric N~2~OS Schiff Base Ligand
;
_journal_issue 11
_journal_name_full 'Acta Crystallographica Section C'
_journal_page_first 1572
_journal_page_last 1574
_journal_paper_doi 10.1107/S0108270197009219
_journal_volume 53
_journal_year 1997
_chemical_formula_iupac '[Ni (C16 H18 N2 O S2)]'
_chemical_formula_moiety 'C16 H18 N2 Ni O S2'
_chemical_formula_structural 'Ni (C16 H18 N2 Ni O S2)'
_chemical_formula_sum 'C16 H18 N2 Ni O S2'
_chemical_formula_weight 377.13
_chemical_name_common Ni(cdsalen)
_chemical_name_systematic
;
methyl 2-{N-[2-(2-hydroyphenyl)methylidynenitrilo]ethyl}amino-
1-cyclopentenedithiocarboxilate of nickel(II)
;
_space_group_IT_number 2
_symmetry_cell_setting triclinic
_symmetry_space_group_name_Hall '-P 1'
_symmetry_space_group_name_H-M 'P -1'
_audit_creation_method SHELXL
_cell_angle_alpha 72.00(8)
_cell_angle_beta 80.21(8)
_cell_angle_gamma 81.04(8)
_cell_formula_units_Z 2
_cell_length_a 7.567(11)
_cell_length_b 9.297(13)
_cell_length_c 12.281(14)
_cell_measurement_reflns_used 397
_cell_measurement_temperature 293(2)
_cell_measurement_theta_max 56.3
_cell_measurement_theta_min 9.5
_cell_volume 804.8(19)
_computing_cell_refinement 'Stoe IPDS software CELL'
_computing_data_collection 'Stoe IPDS software'
_computing_data_reduction 'Stoe IPDS software INTEGRATE'
_computing_molecular_graphics 'ORTEPII (Johnson, 1976)'
_computing_publication_material SHELXL93
_computing_structure_refinement 'SHELXL93 (Sheldrick, 1993)'
_computing_structure_solution 'SHELXS86 (Sheldrick, 1990)'
_diffrn_ambient_temperature 293(2)
_diffrn_measurement_device 'Stoe Image plate detector system'
_diffrn_measurement_method 'area detector'
_diffrn_radiation_monochromator graphite
_diffrn_radiation_source 'fine-focus sealed tube'
_diffrn_radiation_type MoK\a
_diffrn_radiation_wavelength 0.71069
_diffrn_reflns_av_R_equivalents 0.0972
_diffrn_reflns_av_sigmaI/netI 0.0769
_diffrn_reflns_limit_h_max 8
_diffrn_reflns_limit_h_min -8
_diffrn_reflns_limit_k_max 12
_diffrn_reflns_limit_k_min -12
_diffrn_reflns_limit_l_max 16
_diffrn_reflns_limit_l_min -16
_diffrn_reflns_number 9660
_diffrn_reflns_theta_max 28.29
_diffrn_reflns_theta_min 5.11
_diffrn_standards_decay_% 0
_exptl_absorpt_coefficient_mu 1.435
_exptl_absorpt_correction_type none
_exptl_crystal_colour bright_green
_exptl_crystal_density_diffrn 1.556
_exptl_crystal_description transparent_blocks
_exptl_crystal_F_000 392
_exptl_crystal_size_max 0.3
_exptl_crystal_size_mid 0.1
_exptl_crystal_size_min 0.1
_refine_diff_density_max 0.484
_refine_diff_density_min -0.508
_refine_ls_extinction_coef 0.043(11)
_refine_ls_extinction_method SHELXL93
_refine_ls_goodness_of_fit_all 1.091
_refine_ls_goodness_of_fit_obs 1.111
_refine_ls_matrix_type full
_refine_ls_number_parameters 211
_refine_ls_number_reflns 3001
_refine_ls_number_restraints 0
_refine_ls_restrained_S_all 1.237
_refine_ls_restrained_S_obs 1.111
_refine_ls_R_factor_all 0.1320
_refine_ls_R_factor_obs .0576
_refine_ls_shift/esd_max 0.000
_refine_ls_shift/esd_mean 0.000
_refine_ls_structure_factor_coef Fsqd
_refine_ls_weighting_details 'w = 1/[\s^2^(Fo^2^)+(0.0822P)^2^+0.3787P] where P=(Fo^2^+2Fc^2^)/3'
_refine_ls_weighting_scheme calc
_refine_ls_wR_factor_all 0.2162
_refine_ls_wR_factor_obs .1415
_reflns_number_observed 1960
_reflns_number_total 3603
_reflns_observed_criterion I_>_2.0_sigma(I)
_cod_data_source_file ab1482.cif
_cod_data_source_block h9
_cod_depositor_comments
;
The following automatic conversions were performed:
'_symmetry_cell_setting' value 'Triclinic' changed to 'triclinic'
according to '/home/saulius/struct/CIF-dictionaries/cif_core.dic'
dictionary named 'cif_core.dic' version 2.4.1 from 2010-06-29.

Automatic conversion script
Id: cif_fix_enum 1527 2010-12-29 10:47:43Z saulius 

The following automatic conversions were performed:

'_refine_ls_weighting_scheme' value 'calc w =
1/[\s^2^(Fo^2^)+(0.0822P)^2^+0.3787P] where P=(Fo^2^+2Fc^2^)/3' was
changed to 'calc'. New tag '_refine_ls_weighting_details' was
created. The value of the new tag was set to 'w =
1/[\s^2^(Fo^2^)+(0.0822P)^2^+0.3787P] where P=(Fo^2^+2Fc^2^)/3'.

Automatic conversion script
Id: cif_fix_values 3143 2015-03-26 13:38:13Z robertas 
;
_cod_database_code 2006630

loop_
_symmetry_equiv_pos_as_xyz
x,y,z
-x,-y,-z

loop_
_atom_site_aniso_label
_atom_site_aniso_U_11
_atom_site_aniso_U_22
_atom_site_aniso_U_33
_atom_site_aniso_U_12
_atom_site_aniso_U_13
_atom_site_aniso_U_23
Ni1 .0700(5) .0498(4) .0589(5) -.0047(3) -.0073(3) -.0148(3)
S1 .0919(10) .0525(7) .0604(8) .0014(6) -.0191(7) -.0129(6)
C1 .068(3) .058(3) .062(3) -.004(2) -.007(2) -.015(3)
C2 .084(4) .063(3) .065(4) -.008(3) -.014(3) -.014(3)
C3 .087(4) .064(4) .079(4) .001(3) -.018(3) -.005(3)
C4 .091(5) .082(4) .063(4) -.001(3) -.021(3) -.006(3)
C5 .085(4) .088(4) .058(4) -.008(3) -.018(3) -.015(3)
C6 .065(3) .072(3) .056(3) -.008(2) -.004(2) -.019(3)
C7 .085(4) .079(4) .054(3) -.012(3) -.003(3) -.027(3)
C8 .104(5) .063(3) .086(4) -.004(3) -.014(4) -.034(3)
C9 .095(5) .058(3) .087(4) -.007(3) -.005(3) -.028(3)
C10 .059(3) .050(3) .068(4) -.002(2) -.010(2) -.001(2)
C11 .081(4) .053(3) .095(5) -.001(3) -.012(4) -.022(3)
C12 .108(5) .063(4) .103(6) .008(3) -.022(4) -.003(4)
C13 .096(5) .059(3) .085(5) -.003(3) -.020(3) .002(3)
C14 .067(3) .051(3) .071(4) -.005(2) -.011(3) -.008(3)
C15 .071(4) .060(3) .072(4) -.008(2) -.015(3) -.012(3)
S2 .175(2) .0756(11) .0698(11) .0186(12) -.0436(12) -.0159(9)
N1 .064(3) .059(3) .068(3) -.007(2) -.004(2) -.018(2)
O1 .091(3) .055(2) .055(2) -.003(2) -.017(2) -.014(2)
N2 .058(3) .064(3) .074(3) -.008(2) .000(2) -.029(2)

loop_
_atom_site_label
_atom_site_fract_x
_atom_site_fract_y
_atom_site_fract_z
_atom_site_U_iso_or_equiv
_atom_site_thermal_displace_type
_atom_site_calc_flag
_atom_site_refinement_flags
_atom_site_occupancy
_atom_site_disorder_group
_atom_site_type_symbol
Ni1 .24882(9) .51125(7) .52518(6) .0601(3) Uani d . 1 . Ni
S1 .2415(2) .5578(2) .68798(13) .0690(4) Uani d . 1 . S
C1 .1448(7) .8038(6) .3738(5) .0636(13) Uani d . 1 . C
C2 .0955(8) .9615(7) .3549(6) .0715(15) Uani d . 1 . C
H2 .095 1.007 .415 .087 Uiso d . 1 . H
C3 .0522(9) 1.0562(8) .2509(6) .080(2) Uani d . 1 . C
H3 .013 1.150 .249 .098 Uiso d . 1 . H
C4 .0508(9) .9989(8) .1597(6) .082(2) Uani d . 1 . C
H4 .024 1.071 .082 .116 Uiso d . 1 . H
C5 .0959(9) .8461(8) .1744(5) .077(2) Uani d . 1 . C
H5 .111 .799 .112 .149 Uiso d . 1 . H
C6 .1442(7) .7462(7) .2801(5) .0647(13) Uani d . 1 . C
C7 .1883(8) .5896(7) .2915(5) .071(2) Uani d . 1 . C
H7 .181 .556 .230 .058 Uiso d . 1 . H
C8 .2525(10) .3264(7) .3839(6) .082(2) Uani d . 1 . C
H8A .3133 .3162 .3100 .098 Uiso calc R 1 . H
H8B .1348 .2907 .3969 .098 Uiso calc R 1 . H
C9 .3599(9) .2343(7) .4774(6) .079(2) Uani d . 1 . C
H9A .3286 .1307 .5041 .095 Uiso calc R 1 . H
H9B .4875 .2318 .4485 .095 Uiso calc R 1 . H
C10 .3587(7) .2125(6) .6748(5) .0627(14) Uani d . 1 . C
C11 .4244(10) .0443(7) .6985(7) .077(2) Uani d . 1 . C
H11A .340 -.007 .678 .08 Uiso d . 1 . H
H11B .528 .024 .642 .08 Uiso d . 1 . H
C12 .4425(11) -.0161(8) .8260(7) .097(2) Uani d . 1 . C
H12A .3563 -.0888 .8647 .117 Uiso calc R 1 . H
H12B .5629 -.0670 .8370 .117 Uiso calc R 1 . H
C13 .4073(9) .1152(7) .8749(6) .085(2) Uani d . 1 . C
H13A .5156 .1298 .9008 .102 Uiso calc R 1 . H
H13B .3127 .0975 .9401 .102 Uiso calc R 1 . H
C14 .3498(7) .2534(6) .7797(5) .0649(14) Uani d . 1 . C
C15 .3036(8) .3932(6) .7924(5) .0684(14) Uani d . 1 . C
C16A .208(2) .5917(16) .9334(13) .081(4) Uiso d P .50 1 C
H16A .208 .6050 1.0079 .121 Uiso calc PR .50 1 H
H16B .087 .6038 .9172 .121 Uiso calc PR .50 1 H
H16C .274 .6664 .8755 .121 Uiso calc PR .50 1 H
C16B .288(2) .6060(15) .9172(13) .082(4) Uiso d P .50 2 C
H16D .290 .6214 .9906 .123 Uiso calc PR .50 2 H
H16E .175 .6522 .8896 .123 Uiso calc PR .50 2 H
H16F .385 .6514 .8630 .123 Uiso calc PR .50 2 H
S2 .3108(3) .4059(2) .9329(2) .1084(8) Uani d . 1 . S
N1 .2324(6) .4837(5) .3826(4) .0642(11) Uani d . 1 . N
O1 .1846(5) .7204(4) .4759(3) .0671(10) Uani d . 1 . O
N2 .3213(6) .3025(5) .5738(4) .0642(11) Uani d . 1 . N

loop_
_atom_type_symbol
_atom_type_description
_atom_type_scat_dispersion_real
_atom_type_scat_dispersion_imag
_atom_type_scat_source
C C 0.0033 0.0016 International_Tables_Vol_C_Tables_4.2.6.8_and_6.1.1.4
O O 0.0106 0.0060 International_Tables_Vol_C_Tables_4.2.6.8_and_6.1.1.4
N N 0.0061 0.0033 International_Tables_Vol_C_Tables_4.2.6.8_and_6.1.1.4
S S 0.1246 0.1234 International_Tables_Vol_C_Tables_4.2.6.8_and_6.1.1.4
Ni Ni 0.2850 1.1130 International_Tables_Vol_C_Tables_4.2.6.8_and_6.1.1.4
H H 0.0000 0.0000 International_Tables_Vol_C_Tables_4.2.6.8_and_6.1.1.4

loop_
_geom_angle_atom_site_label_1
_geom_angle_atom_site_label_2
_geom_angle_atom_site_label_3
_geom_angle
_geom_angle_publ_flag
O1 Ni1 N2 178.1(2) yes
O1 Ni1 N1 94.0(2) yes
N2 Ni1 N1 86.3(2) yes
O1 Ni1 S1 81.87(15) yes
N2 Ni1 S1 98.0(2) yes
N1 Ni1 S1 174.09(14) yes
C15 S1 Ni1 110.3(2) yes
O1 C1 C2 118.9(5) ?
O1 C1 C6 124.4(5) yes
C2 C1 C6 116.7(5) ?
C3 C2 C1 122.4(6) ?
C3 C2 H2 117 ?
C1 C2 H2 120 ?
C2 C3 C4 120.5(6) ?
C2 C3 H3 116 ?
C4 C3 H3 123 ?
C5 C4 C3 119.1(6) ?
C5 C4 H4 121 ?
C3 C4 H4 121 ?
C4 C5 C6 121.6(6) ?
C4 C5 H5 124 ?
C6 C5 H5 114 ?
C7 C6 C5 119.6(6) ?
C7 C6 C1 120.8(5) no
C5 C6 C1 119.6(6) ?
N1 C7 C6 127.0(6) yes
N1 C7 H7 114 ?
C6 C7 H7 118 ?
N1 C8 C9 109.0(5) yes
N1 C8 H8A 109.9 ?
C9 C8 H8A 109.9 ?
N1 C8 H8B 109.9 ?
C9 C8 H8B 109.9 ?
H8A C8 H8B 108 ?
N2 C9 C8 109.1(5) yes
N2 C9 H9A 109.9 ?
C8 C9 H9A 109.9 ?
N2 C9 H9B 109.9 ?
C8 C9 H9B 109.9 ?
H9A C9 H9B 108 ?
N2 C10 C14 127.3(5) yes
N2 C10 C11 124.3(6) ?
C14 C10 C11 108.4(5) ?
C12 C11 C10 106.6(6) ?
C12 C11 H11A 111 ?
C10 C11 H11A 110 ?
C12 C11 H11B 119 ?
C10 C11 H11B 112 ?
H11A C11 H11B 97 ?
C13 C12 C11 108.0(6) ?
C13 C12 H12A 110.1 ?
C11 C12 H12A 110.1 ?
C13 C12 H12B 110.1 ?
C11 C12 H12B 110.1 ?
H12A C12 H12B 108 ?
C12 C13 C14 106.9(6) ?
C12 C13 H13A 110.3 ?
C14 C13 H13A 110.3 ?
C12 C13 H13B 110.3 ?
C14 C13 H13B 110.3(4) ?
H13A C13 H13B 108 ?
C15 C14 C10 126.2(5) no
C15 C14 C13 123.9(6) ?
C10 C14 C13 109.8(5) ?
C14 C15 S1 127.1(5) ?
C14 C15 S2 115.0(4) ?
S1 C15 S2 117.9(4) ?
S2 C16A H16A 109.5 ?
S2 C16A H16B 109.5 ?
H16A C16A H16B 109 ?
S2 C16A H16C 109.5(5) ?
H16A C16A H16C 109 ?
H16B C16A H16C 109 ?
S2 C16B H16D 109.5 ?
S2 C16B H16E 109.5 ?
H16D C16B H16E 109 ?
S2 C16B H16F 109.5(5) ?
H16D C16B H16F 109 ?
H16E C16B H16F 109 ?
C15 S2 C16A 105.9(5) ?
C15 S2 C16B 104.9(5) ?
C7 N1 C8 119.8(5) ?
C7 N1 Ni1 125.9(4) ?
C8 N1 Ni1 113.9(4) ?
C1 O1 Ni1 127.9(4) ?
C10 N2 C9 116.1(5) ?
C10 N2 Ni1 131.1(4) ?
C9 N2 Ni1 112.5(4) ?

loop_
_geom_bond_atom_site_label_1
_geom_bond_atom_site_label_2
_geom_bond_site_symmetry_2
_geom_bond_distance
_geom_bond_publ_flag
Ni1 O1 . 1.860(4) yes
Ni1 N2 . 1.867(5) yes
Ni1 N1 . 1.872(5) yes
Ni1 S1 . 2.163(3) yes
S1 C15 . 1.725(6) yes
C1 O1 . 1.311(7) yes
C1 C2 . 1.412(8) yes
C1 C6 . 1.412(8) no
C2 C3 . 1.368(9) no
C2 H2 . .96 no
C3 C4 . 1.383(10) no
C3 H3 . .87 no
C4 C5 . 1.370(10) no
C4 H4 . 1.02 no
C5 C6 . 1.411(8) no
C5 H5 . .97 no
C6 C7 . 1.410(9) yes
C7 N1 . 1.295(7) yes
C7 H7 . .91(5) ?
C8 N1 . 1.442(7) yes
C8 C9 . 1.485(9) yes
C8 H8A . .97 ?
C8 H8B . .97 ?
C9 N2 . 1.476(7) yes
C9 H9A . .97 ?
C9 H9B . .97 ?
C10 N2 . 1.313(7) yes
C10 C14 . 1.440(8) yes
C10 C11 . 1.517(8) yes
C11 C12 . 1.514(10) no
C11 H11A . .96 ?
C11 H11B . .99 ?
C12 C13 . 1.490(10) no
C12 H12A . .97 ?
C12 H12B . .97 ?
C13 C14 . 1.509(8) yes
C13 H13A . .97 ?
C13 H13B . .97 ?
C14 C15 . 1.343(8) yes
C15 S2 . 1.775(7) yes
C16A S2 . 1.783(14) no
C16A H16A . .96 ?
C16A H16B . .96 ?
C16A H16C . .96 ?
C16B S2 . 1.794(14) no
C16B H16D . .96 ?
C16B H16E . .96 ?
C16B H16F . .96 ?
